data_2231214
loop_
_publ_author_name
'Thangarasu, S.'
'Athimoolam, S.'
'Bahadur, S. Asath'

_publ_section_title
;
 A triclinic polymorph of 3-nitroanilinium chloride
;
_journal_coeditor_code LH5286
_journal_issue 8
_journal_name_full 'Acta Crystallographica Section E'
_journal_page_first o2124
_journal_paper_doi 10.1107/S1600536811029072
_journal_volume 67
_journal_year 2011
_chemical_formula_iupac 'C6 H7 N2 O2 +, Cl -'
_chemical_formula_moiety 'C6 H7 N2 O2 +, Cl -'
_chemical_formula_sum 'C6 H7 Cl N2 O2'
_chemical_formula_weight 174.59
_chemical_name_common 'm-Nitroanilinium chloride'
_chemical_name_systematic
;
3-nitroanilinium chloride
;
_space_group_IT_number 2
_symmetry_cell_setting triclinic
_symmetry_space_group_name_Hall '-P 1'
_symmetry_space_group_name_H-M 'P -1'
_atom_sites_solution_hydrogens geom
_atom_sites_solution_primary direct
_atom_sites_solution_secondary difmap
_audit_creation_method SHELXTL/PC
_cell_angle_alpha 87.079(19)
_cell_angle_beta 81.813(19)
_cell_angle_gamma 73.597(17)
_cell_formula_units_Z 4
_cell_length_a 6.9936(8)
_cell_length_b 7.8608(9)
_cell_length_c 14.6708(16)
_cell_measurement_reflns_used 2545
_cell_measurement_temperature 293(2)
_cell_measurement_theta_max 24.85
_cell_measurement_theta_min 2.68
_cell_volume 765.77(17)
_computing_cell_refinement '<i>SAINT</i> (Bruker, 2001)'
_computing_data_collection '<i>SMART</i> (Bruker, 2001)'
_computing_data_reduction '<i>SAINT</i> (Bruker, 2001)'
_computing_molecular_graphics '<i>PLATON</i> (Spek, 2009)'
_computing_publication_material '<i>SHELXTL/PC</i> (Sheldrick, 2008)'
_computing_structure_refinement '<i>SHELXTL</i> (Sheldrick, 2008)'
_computing_structure_solution '<i>SHELXTL</i> (Sheldrick, 2008)'
_diffrn_ambient_temperature 293(2)
_diffrn_measured_fraction_theta_full 0.975
_diffrn_measured_fraction_theta_max 0.975
_diffrn_measurement_device_type 'Bruker SMART APEX CCD'
_diffrn_measurement_method \w
_diffrn_radiation_monochromator graphite
_diffrn_radiation_source 'fine-focus sealed tube'
_diffrn_radiation_type MoK\a
_diffrn_radiation_wavelength 0.71073
_diffrn_reflns_av_R_equivalents 0.0281
_diffrn_reflns_av_sigmaI/netI 0.0348
_diffrn_reflns_limit_h_max 8
_diffrn_reflns_limit_h_min -8
_diffrn_reflns_limit_k_max 9
_diffrn_reflns_limit_k_min -9
_diffrn_reflns_limit_l_max 17
_diffrn_reflns_limit_l_min -16
_diffrn_reflns_number 5204
_diffrn_reflns_theta_full 25.00
_diffrn_reflns_theta_max 25.00
_diffrn_reflns_theta_min 2.70
_exptl_absorpt_coefficient_mu 0.447
_exptl_absorpt_correction_type none
_exptl_crystal_colour colourless
_exptl_crystal_density_diffrn 1.514
_exptl_crystal_density_meas 1.490(10)
_exptl_crystal_density_method 'flotation technique using a liquid-mixture of xylene and bromoform'
_exptl_crystal_description block
_exptl_crystal_F_000 360
_exptl_crystal_size_max 0.21
_exptl_crystal_size_mid 0.18
_exptl_crystal_size_min 0.13
_refine_diff_density_max 0.343
_refine_diff_density_min -0.282
_refine_ls_extinction_method none
_refine_ls_goodness_of_fit_ref 1.217
_refine_ls_hydrogen_treatment mixed
_refine_ls_matrix_type full
_refine_ls_number_parameters 223
_refine_ls_number_reflns 2640
_refine_ls_number_restraints 0
_refine_ls_restrained_S_all 1.217
_refine_ls_R_factor_all 0.0422
_refine_ls_R_factor_gt 0.0387
_refine_ls_shift/su_max 0.000
_refine_ls_shift/su_mean 0.000
_refine_ls_structure_factor_coef Fsqd
_refine_ls_weighting_details 'calc w=1/[\s^2^(Fo^2^)+(0.0689P)^2^+0.2950P] where P=(Fo^2^+2Fc^2^)/3'
_refine_ls_weighting_scheme calc
_refine_ls_wR_factor_gt 0.1354
_refine_ls_wR_factor_ref 0.1387
_reflns_number_gt 2348
_reflns_number_total 2640
_reflns_threshold_expression I>2\s(I)
_cod_data_source_file lh5286.cif
_cod_data_source_block I
_cod_original_cell_volume 765.77(15)
_cod_database_code 2231214
_cod_database_fobs_code 2231214

loop_
_symmetry_equiv_pos_as_xyz
'x, y, z'
'-x, -y, -z'

loop_
_atom_site_type_symbol
_atom_site_label
_atom_site_fract_x
_atom_site_fract_y
_atom_site_fract_z
_atom_site_U_iso_or_equiv
_atom_site_adp_type
_atom_site_calc_flag
_atom_site_refinement_flags
_atom_site_occupancy
_atom_site_symmetry_multiplicity
C C11 0.1251(3) 0.4363(3) 0.31823(15) 0.0340(5) Uani d . 1 1
C C12 0.0920(3) 0.4668(3) 0.22728(16) 0.0343(5) Uani d . 1 1
H H12 0.0690 0.3805 0.1926 0.041 Uiso calc R 1 1
C C13 0.0947(3) 0.6318(3) 0.19058(15) 0.0329(5) Uani d . 1 1
C C14 0.1270(4) 0.7610(3) 0.24223(17) 0.0407(6) Uani d . 1 1
H H14 0.1277 0.8712 0.2161 0.049 Uiso calc R 1 1
C C15 0.1582(4) 0.7248(3) 0.33299(18) 0.0450(6) Uani d . 1 1
H H15 0.1794 0.8115 0.3680 0.054 Uiso calc R 1 1
C C16 0.1582(4) 0.5611(3) 0.37241(16) 0.0402(6) Uani d . 1 1
H H16 0.1798 0.5359 0.4333 0.048 Uiso calc R 1 1
N N11 0.1259(3) 0.2612(3) 0.35946(15) 0.0443(5) Uani d . 1 1
N N12 0.0565(4) 0.6733(4) 0.09503(14) 0.0433(5) Uani d . 1 1
O O11 0.0976(3) 0.1510(2) 0.31125(15) 0.0622(6) Uani d . 1 1
O O12 0.1539(4) 0.2351(3) 0.43994(14) 0.0702(6) Uani d . 1 1
H H12A 0.155(6) 0.594(5) 0.057(3) 0.074(11) Uiso d . 1 1
H H12B -0.057(6) 0.654(5) 0.090(2) 0.062(10) Uiso d . 1 1
H H12C 0.041(5) 0.780(6) 0.078(2) 0.066(10) Uiso d . 1 1
C C21 0.6344(3) 0.1548(3) 0.33773(16) 0.0390(5) Uani d . 1 1
C C22 0.6145(3) 0.2222(3) 0.24981(16) 0.0359(5) Uani d . 1 1
H H22 0.6194 0.3373 0.2343 0.043 Uiso calc R 1 1
C C23 0.5868(3) 0.1109(3) 0.18579(15) 0.0346(5) Uani d . 1 1
C C24 0.5814(4) -0.0610(3) 0.20828(18) 0.0418(6) Uani d . 1 1
H H24 0.5615 -0.1333 0.1644 0.050 Uiso calc R 1 1
C C25 0.6059(4) -0.1238(3) 0.29679(19) 0.0483(6) Uani d . 1 1
H H25 0.6046 -0.2398 0.3119 0.058 Uiso calc R 1 1
C C26 0.6322(4) -0.0168(4) 0.36326(18) 0.0467(6) Uani d . 1 1
H H26 0.6479 -0.0586 0.4230 0.056 Uiso calc R 1 1
N N21 0.6556(3) 0.2741(4) 0.40805(15) 0.0525(6) Uani d . 1 1
N N22 0.5575(4) 0.1777(3) 0.09240(14) 0.0415(5) Uani d . 1 1
O O21 0.6745(3) 0.4197(3) 0.38419(14) 0.0624(6) Uani d . 1 1
O O22 0.6531(5) 0.2192(4) 0.48732(15) 0.0940(9) Uani d . 1 1
H H22A 0.443(6) 0.170(4) 0.081(2) 0.060(9) Uiso d . 1 1
H H22B 0.565(5) 0.282(6) 0.082(2) 0.066(10) Uiso d . 1 1
H H22C 0.653(5) 0.099(5) 0.052(2) 0.064(10) Uiso d . 1 1
Cl Cl1 0.16411(10) 0.07512(8) 0.06132(4) 0.0449(2) Uani d . 1 1
Cl Cl2 0.66659(10) 0.55025(8) 0.07206(4) 0.0456(2) Uani d . 1 1

loop_
_atom_site_aniso_label
_atom_site_aniso_U_11
_atom_site_aniso_U_22
_atom_site_aniso_U_33
_atom_site_aniso_U_12
_atom_site_aniso_U_13
_atom_site_aniso_U_23
C11 0.0354(11) 0.0281(11) 0.0384(12) -0.0096(9) -0.0047(9) 0.0038(9)
C12 0.0376(11) 0.0300(11) 0.0375(12) -0.0115(9) -0.0070(9) -0.0025(9)
C13 0.0366(11) 0.0342(12) 0.0294(11) -0.0105(9) -0.0082(9) 0.0015(9)
C14 0.0536(14) 0.0324(12) 0.0421(13) -0.0198(11) -0.0116(10) 0.0032(10)
C15 0.0637(16) 0.0397(14) 0.0403(13) -0.0232(12) -0.0165(11) -0.0025(10)
C16 0.0499(13) 0.0425(14) 0.0311(12) -0.0144(11) -0.0124(10) 0.0004(10)
N11 0.0487(12) 0.0341(11) 0.0473(12) -0.0100(9) -0.0027(9) 0.0072(9)
N12 0.0573(15) 0.0438(14) 0.0309(11) -0.0155(11) -0.0120(10) 0.0033(10)
O11 0.0871(15) 0.0324(10) 0.0710(14) -0.0237(10) -0.0098(11) 0.0011(9)
O12 0.1004(17) 0.0584(13) 0.0515(13) -0.0222(12) -0.0179(11) 0.0240(10)
C21 0.0371(12) 0.0486(15) 0.0345(12) -0.0157(10) -0.0079(9) -0.0003(10)
C22 0.0393(12) 0.0351(12) 0.0375(12) -0.0162(10) -0.0070(9) -0.0008(10)
C23 0.0371(11) 0.0364(12) 0.0327(12) -0.0133(9) -0.0069(9) 0.0005(9)
C24 0.0460(13) 0.0338(13) 0.0485(14) -0.0153(10) -0.0058(10) -0.0041(10)
C25 0.0528(15) 0.0341(13) 0.0586(17) -0.0151(11) -0.0074(12) 0.0091(12)
C26 0.0460(13) 0.0542(17) 0.0400(13) -0.0152(12) -0.0088(10) 0.0128(12)
N21 0.0545(13) 0.0720(17) 0.0382(12) -0.0250(12) -0.0122(9) -0.0082(11)
N22 0.0571(14) 0.0388(13) 0.0344(11) -0.0197(11) -0.0118(10) -0.0009(9)
O21 0.0782(14) 0.0563(13) 0.0612(13) -0.0270(11) -0.0155(10) -0.0136(10)
O22 0.148(3) 0.122(2) 0.0384(12) -0.071(2) -0.0319(13) 0.0052(13)
Cl1 0.0625(4) 0.0418(4) 0.0377(4) -0.0221(3) -0.0173(3) 0.0055(3)
Cl2 0.0646(4) 0.0358(4) 0.0433(4) -0.0214(3) -0.0147(3) 0.0000(3)

loop_
_atom_type_symbol
_atom_type_description
_atom_type_scat_dispersion_real
_atom_type_scat_dispersion_imag
_atom_type_scat_source
C C 0.0033 0.0016 'International Tables Vol C Tables 4.2.6.8 and 6.1.1.4'
H H 0.0000 0.0000 'International Tables Vol C Tables 4.2.6.8 and 6.1.1.4'
N N 0.0061 0.0033 'International Tables Vol C Tables 4.2.6.8 and 6.1.1.4'
O O 0.0106 0.0060 'International Tables Vol C Tables 4.2.6.8 and 6.1.1.4'
Cl Cl 0.1484 0.1585 'International Tables Vol C Tables 4.2.6.8 and 6.1.1.4'

loop_
_geom_angle_atom_site_label_1
_geom_angle_atom_site_label_2
_geom_angle_atom_site_label_3
_geom_angle
C16 C11 C12 123.5(2)
C16 C11 N11 118.2(2)
C12 C11 N11 118.3(2)
C13 C12 C11 116.7(2)
C13 C12 H12 121.6
C11 C12 H12 121.6
C12 C13 C14 121.8(2)
C12 C13 N12 119.2(2)
C14 C13 N12 118.9(2)
C15 C14 C13 119.3(2)
C15 C14 H14 120.3
C13 C14 H14 120.3
C14 C15 C16 120.8(2)
C14 C15 H15 119.6
C16 C15 H15 119.6
C11 C16 C15 117.8(2)
C11 C16 H16 121.1
C15 C16 H16 121.1
O11 N11 O12 123.8(2)
O11 N11 C11 118.0(2)
O12 N11 C11 118.2(2)
C13 N12 H12A 108(2)
C13 N12 H12B 107(2)
H12A N12 H12B 107(3)
C13 N12 H12C 116(2)
H12A N12 H12C 113(3)
H12B N12 H12C 104(3)
C22 C21 C26 123.4(2)
C22 C21 N21 117.8(2)
C26 C21 N21 118.9(2)
C21 C22 C23 117.0(2)
C21 C22 H22 121.5
C23 C22 H22 121.5
C24 C23 C22 121.8(2)
C24 C23 N22 118.9(2)
C22 C23 N22 119.2(2)
C25 C24 C23 119.2(2)
C25 C24 H24 120.4
C23 C24 H24 120.4
C24 C25 C26 121.1(2)
C24 C25 H25 119.5
C26 C25 H25 119.5
C25 C26 C21 117.6(2)
C25 C26 H26 121.2
C21 C26 H26 121.2
O21 N21 O22 123.9(2)
O21 N21 C21 118.9(2)
O22 N21 C21 117.2(3)
C23 N22 H22A 109(2)
C23 N22 H22B 115(2)
H22A N22 H22B 110(3)
C23 N22 H22C 107(2)
H22A N22 H22C 105(3)
H22B N22 H22C 110(3)

loop_
_geom_bond_atom_site_label_1
_geom_bond_atom_site_label_2
_geom_bond_distance
C11 C16 1.381(4)
C11 C12 1.384(4)
C11 N11 1.473(3)
C12 C13 1.383(3)
C12 H12 0.9300
C13 C14 1.383(3)
C13 N12 1.468(3)
C14 C15 1.382(4)
C14 H14 0.9300
C15 C16 1.383(4)
C15 H15 0.9300
C16 H16 0.9300
N11 O11 1.221(3)
N11 O12 1.222(3)
N12 H12A 0.93(4)
N12 H12B 0.86(4)
N12 H12C 0.85(4)
C21 C22 1.380(4)
C21 C26 1.385(4)
C21 N21 1.478(4)
C22 C23 1.384(3)
C22 H22 0.9300
C23 C24 1.384(4)
C23 N22 1.463(3)
C24 C25 1.382(4)
C24 H24 0.9300
C25 C26 1.383(4)
C25 H25 0.9300
C26 H26 0.9300
N21 O21 1.217(3)
N21 O22 1.219(3)
N22 H22A 0.86(4)
N22 H22B 0.84(4)
N22 H22C 0.93(4)

loop_
_geom_hbond_atom_site_label_D
_geom_hbond_atom_site_label_H
_geom_hbond_atom_site_label_A
_geom_hbond_site_symmetry_A
_geom_hbond_distance_DH
_geom_hbond_distance_HA
_geom_hbond_distance_DA
_geom_hbond_angle_DHA
N12 H12A Cl2 2_665 0.93(4) 2.28(4) 3.164(4) 161(3)
N12 H12B Cl2 1_455 0.86(4) 2.35(4) 3.204(4) 170(3)
N12 H12C Cl1 1_565 0.85(4) 2.68(4) 3.445(5) 151(3)
N12 H12C Cl1 2_565 0.85(4) 2.69(4) 3.221(3) 123(3)
N22 H22A Cl1 . 0.86(4) 2.33(4) 3.174(4) 166(3)
N22 H22B Cl2 . 0.84(4) 2.40(4) 3.218(4) 165(3)
N22 H22C Cl1 2_655 0.93(4) 2.21(4) 3.138(3) 170(3)

loop_
_geom_torsion_atom_site_label_1
_geom_torsion_atom_site_label_2
_geom_torsion_atom_site_label_3
_geom_torsion_atom_site_label_4
_geom_torsion
C16 C11 C12 C13 0.5(3)
N11 C11 C12 C13 -179.22(19)
C11 C12 C13 C14 -0.6(3)
C11 C12 C13 N12 -178.8(2)
C12 C13 C14 C15 0.3(4)
N12 C13 C14 C15 178.4(2)
C13 C14 C15 C16 0.2(4)
C12 C11 C16 C15 -0.1(4)
N11 C11 C16 C15 179.7(2)
C14 C15 C16 C11 -0.3(4)
C16 C11 N11 O11 -179.6(2)
C12 C11 N11 O11 0.1(3)
C16 C11 N11 O12 0.7(3)
C12 C11 N11 O12 -179.5(2)
C26 C21 C22 C23 1.4(4)
N21 C21 C22 C23 -177.5(2)
C21 C22 C23 C24 -0.7(3)
C21 C22 C23 N22 177.8(2)
C22 C23 C24 C25 -0.5(4)
N22 C23 C24 C25 -179.0(2)
C23 C24 C25 C26 1.1(4)
C24 C25 C26 C21 -0.4(4)
C22 C21 C26 C25 -0.9(4)
N21 C21 C26 C25 178.0(2)
C22 C21 N21 O21 -7.2(3)
C26 C21 N21 O21 173.9(2)
C22 C21 N21 O22 172.9(3)
C26 C21 N21 O22 -6.0(4)

loop_
_cod_related_entry_id
_cod_related_entry_database
_cod_related_entry_code
1 ChemSpider 33444
